data_2206223
loop_
_publ_author_name
'P. F. Rapheal'
'E. Manoj'
'M. R. Prathapachandra Kurup'
'E. Suresh'

_publ_section_title
;
 <i>N</i>-(Pyridin-2-yl)hydrazinecarbothioamide
;
_journal_issue 7
_journal_name_full 'Acta Crystallographica Section E'
_journal_page_first o2243
_journal_page_last o2245
_journal_paper_doi 10.1107/S1600536805019057
_journal_volume 61
_journal_year 2005
_chemical_formula_iupac 'C6 H8 N4 S'
_chemical_formula_moiety 'C6 H8 N4 S'
_chemical_formula_sum 'C6 H8 N4 S'
_chemical_formula_weight 168.22
_chemical_name_systematic
;
N-(Pyridin-2-yl)hydrazinecarbothioamide
;
_space_group_IT_number 15
_symmetry_cell_setting monoclinic
_symmetry_space_group_name_Hall '-C 2yc'
_symmetry_space_group_name_H-M 'C 1 2/c 1'
_atom_sites_solution_hydrogens geom
_atom_sites_solution_primary direct
_atom_sites_solution_secondary difmap
_audit_creation_method SHELXL97
_cell_angle_alpha 90.00
_cell_angle_beta 121.118(2)
_cell_angle_gamma 90.00
_cell_formula_units_Z 8
_cell_length_a 15.5846(17)
_cell_length_b 10.1592(11)
_cell_length_c 11.1622(12)
_cell_measurement_reflns_used 4378
_cell_measurement_temperature 293(2)
_cell_measurement_theta_max 28.2
_cell_measurement_theta_min 2.7
_cell_volume 1513.0(3)
_computing_cell_refinement SMART
_computing_data_collection 'SMART (Bruker, 1998)'
_computing_data_reduction 'SAINT (Bruker, 1998)'
_computing_molecular_graphics 'ORTEP-3 and PLATON'
_computing_publication_material 'Please provide missing details'
_computing_structure_refinement 'SHELXL97 (Sheldrick, 1997)'
_computing_structure_solution 'SHELXS97 (Sheldrick, 1990)'
_diffrn_ambient_temperature 293(2)
_diffrn_measured_fraction_theta_full 0.999
_diffrn_measured_fraction_theta_max 0.443
_diffrn_measurement_device_type 'Bruker SMART APEX CCD area-detector'
_diffrn_measurement_method \w
_diffrn_radiation_monochromator graphite
_diffrn_radiation_source 'fine-focus sealed tube'
_diffrn_radiation_type MoK\a
_diffrn_radiation_wavelength 0.71073
_diffrn_reflns_av_R_equivalents 0.0149
_diffrn_reflns_av_sigmaI/netI 0.0190
_diffrn_reflns_limit_h_max 16
_diffrn_reflns_limit_h_min -20
_diffrn_reflns_limit_k_max 12
_diffrn_reflns_limit_k_min -13
_diffrn_reflns_limit_l_max 14
_diffrn_reflns_limit_l_min -11
_diffrn_reflns_number 4378
_diffrn_reflns_theta_full 28.22
_diffrn_reflns_theta_max 28.22
_diffrn_reflns_theta_min 2.74
_diffrn_standards_decay_% <3
_diffrn_standards_interval_count 0
_diffrn_standards_number 0
_exptl_absorpt_coefficient_mu 0.362
_exptl_absorpt_correction_type none
_exptl_crystal_colour 'light yellow'
_exptl_crystal_density_diffrn 1.477
_exptl_crystal_density_method 'not measured'
_exptl_crystal_description blocks
_exptl_crystal_F_000 704
_exptl_crystal_size_max 0.32
_exptl_crystal_size_mid 0.28
_exptl_crystal_size_min 0.22
_refine_diff_density_max 0.236
_refine_diff_density_min -0.215
_refine_ls_extinction_method none
_refine_ls_goodness_of_fit_ref 1.119
_refine_ls_hydrogen_treatment mixed
_refine_ls_matrix_type full
_refine_ls_number_parameters 112
_refine_ls_number_reflns 1748
_refine_ls_number_restraints 0
_refine_ls_restrained_S_all 1.119
_refine_ls_R_factor_all 0.0372
_refine_ls_R_factor_gt 0.0349
_refine_ls_shift/su_max 0.000
_refine_ls_shift/su_mean 0.000
_refine_ls_structure_factor_coef Fsqd
_refine_ls_weighting_details 'w = 1/[\s^2^(Fo^2^)+(0.0614P)^2^+0.5476P] where P=(Fo^2^+2Fc^2^)/3'
_refine_ls_weighting_scheme calc
_refine_ls_wR_factor_gt 0.1049
_refine_ls_wR_factor_ref 0.1070
_reflns_number_gt 1604
_reflns_number_total 1748
_reflns_threshold_expression I>2\s(I)
_cod_data_source_file jh6009.cif
_cod_data_source_block I
_cod_original_sg_symbol_H-M 'C 2/c'
_cod_database_code 2206223
_cod_database_fobs_code 2206223

loop_
_symmetry_equiv_pos_as_xyz
'x, y, z'
'-x, y, -z+1/2'
'x+1/2, y+1/2, z'
'-x+1/2, y+1/2, -z+1/2'
'-x, -y, -z'
'x, -y, z-1/2'
'-x+1/2, -y+1/2, -z'
'x+1/2, -y+1/2, z-1/2'

loop_
_atom_site_label
_atom_site_fract_x
_atom_site_fract_y
_atom_site_fract_z
_atom_site_U_iso_or_equiv
_atom_site_adp_type
_atom_site_calc_flag
_atom_site_refinement_flags
_atom_site_occupancy
_atom_site_type_symbol
S1 0.35725(3) 0.63917(4) 0.22149(4) 0.04559(17) Uani d . 1 S1
N4 0.38305(14) 0.63960(13) -0.02915(16) 0.0474(3) Uani d . 1 N
N1 0.39857(9) 0.25571(11) 0.03824(12) 0.0383(3) Uani d . 1 N
C2 0.38651(13) 0.02148(15) 0.04013(18) 0.0500(4) Uani d . 1 C
H2 0.3916 -0.0596 0.0056 0.060 Uiso calc R 1 H
N2 0.37094(9) 0.38463(11) 0.18943(12) 0.0381(3) Uani d . 1 N
H5 0.3660 0.3825 0.2627 0.046 Uiso calc R 1 H
C6 0.37261(10) 0.50765(13) 0.14174(13) 0.0347(3) Uani d . 1 C
C1 0.40289(13) 0.13602(14) -0.00925(17) 0.0464(4) Uani d . 1 C
H1 0.4179 0.1307 -0.0797 0.056 Uiso calc R 1 H
N3 0.38371(10) 0.51774(11) 0.03185(13) 0.0397(3) Uani d . 1 N
C5 0.37598(9) 0.26172(13) 0.13774(13) 0.0336(3) Uani d . 1 C
C3 0.36214(12) 0.02914(15) 0.14268(17) 0.0504(4) Uani d . 1 C
H3 0.3500 -0.0471 0.1777 0.061 Uiso calc R 1 H
C4 0.35599(11) 0.15032(15) 0.19251(16) 0.0436(3) Uani d . 1 C
H4 0.3390 0.1579 0.2608 0.052 Uiso calc R 1 H
H8 0.4457(18) 0.672(2) 0.032(3) 0.079(7) Uiso d . 1 H
H7 0.343(2) 0.680(3) -0.029(3) 0.083(8) Uiso d . 1 H
H6 0.3886(13) 0.454(2) -0.005(2) 0.051(5) Uiso d . 1 H

loop_
_atom_site_aniso_label
_atom_site_aniso_U_11
_atom_site_aniso_U_22
_atom_site_aniso_U_33
_atom_site_aniso_U_12
_atom_site_aniso_U_13
_atom_site_aniso_U_23
S1 0.0657(3) 0.0377(2) 0.0445(3) 0.00352(14) 0.0364(2) -0.00588(13)
N4 0.0754(10) 0.0318(6) 0.0496(8) -0.0037(6) 0.0426(8) 0.0021(5)
N1 0.0512(7) 0.0328(6) 0.0366(6) 0.0007(5) 0.0269(5) -0.0015(5)
C2 0.0604(9) 0.0331(7) 0.0477(8) -0.0007(6) 0.0218(7) -0.0063(6)
N2 0.0552(7) 0.0349(6) 0.0357(6) 0.0013(5) 0.0316(5) 0.0008(4)
C6 0.0410(6) 0.0349(7) 0.0323(6) -0.0004(5) 0.0219(5) -0.0017(5)
C1 0.0603(9) 0.0393(8) 0.0419(8) 0.0016(6) 0.0280(7) -0.0062(6)
N3 0.0630(7) 0.0292(6) 0.0397(6) -0.0037(5) 0.0357(6) -0.0032(5)
C5 0.0357(6) 0.0342(7) 0.0295(6) 0.0003(5) 0.0157(5) 0.0007(5)
C3 0.0588(9) 0.0347(7) 0.0490(8) -0.0050(6) 0.0217(7) 0.0055(6)
C4 0.0527(8) 0.0415(8) 0.0393(7) -0.0032(6) 0.0256(6) 0.0053(6)

loop_
_atom_type_symbol
_atom_type_description
_atom_type_scat_dispersion_real
_atom_type_scat_dispersion_imag
_atom_type_scat_source
C C 0.0033 0.0016 'International Tables Vol C Tables 4.2.6.8 and 6.1.1.4'
H H 0.0000 0.0000 'International Tables Vol C Tables 4.2.6.8 and 6.1.1.4'
N N 0.0061 0.0033 'International Tables Vol C Tables 4.2.6.8 and 6.1.1.4'
S S 0.1246 0.1234 'International Tables Vol C Tables 4.2.6.8 and 6.1.1.4'

loop_
_geom_angle_atom_site_label_1
_geom_angle_atom_site_label_2
_geom_angle_atom_site_label_3
_geom_angle
_geom_angle_publ_flag
N3 N4 H8 102.7(15) ?
N3 N4 H7 106(2) ?
H8 N4 H7 112(3) ?
C5 N1 C1 117.44(12) ?
C1 C2 C3 118.33(14) ?
C1 C2 H2 120.8 ?
C3 C2 H2 120.8 ?
C6 N2 C5 129.97(11) ?
C6 N2 H5 115.0 ?
C5 N2 H5 115.0 ?
N3 C6 N2 117.96(11) y
N3 C6 S1 123.16(10) y
N2 C6 S1 118.85(10) y
N1 C1 C2 123.65(15) ?
N1 C1 H1 118.2 ?
C2 C1 H1 118.2 ?
C6 N3 N4 122.79(12) y
C6 N3 H6 120.7(14) ?
N4 N3 H6 116.4(14) ?
N1 C5 N2 118.87(11) ?
N1 C5 C4 122.98(12) ?
N2 C5 C4 118.14(12) ?
C4 C3 C2 119.48(14) ?
C4 C3 H3 120.3 ?
C2 C3 H3 120.3 ?
C3 C4 C5 118.09(15) ?
C3 C4 H4 121.0 ?
C5 C4 H4 121.0 ?

loop_
_geom_bond_atom_site_label_1
_geom_bond_atom_site_label_2
_geom_bond_distance
_geom_bond_publ_flag
S1 C6 1.6897(13) y
N4 N3 1.4104(16) y
N4 H8 0.92(2) ?
N4 H7 0.74(3) ?
N1 C5 1.3286(17) ?
N1 C1 1.3420(17) ?
C2 C1 1.367(2) ?
C2 C3 1.382(3) ?
C2 H2 0.9300 ?
N2 C6 1.3639(16) y
N2 C5 1.3947(16) y
N2 H5 0.8600 ?
C6 N3 1.3283(17) y
C1 H1 0.9300 ?
N3 H6 0.79(2) ?
C5 C4 1.3960(19) ?
C3 C4 1.374(2) ?
C3 H3 0.9300 ?
C4 H4 0.9300 ?

loop_
_geom_hbond_atom_site_label_D
_geom_hbond_atom_site_label_H
_geom_hbond_atom_site_label_A
_geom_hbond_site_symmetry_A
_geom_hbond_distance_DH
_geom_hbond_distance_HA
_geom_hbond_distance_DA
_geom_hbond_angle_DHA
_geom_hbond_publ_flag
N2 H5 N4 4_565 0.86 2.21 3.058(2) 169 yes
N4 H7 S1 . 0.75(3) 2.72(3) 3.025(2) 107(2) yes
N3 H6 N1 . 0.79(2) 2.06(2) 2.6698(16) 134.0(19) yes

loop_
_cod_related_entry_id
_cod_related_entry_database
_cod_related_entry_code
1 ChemSpider 13996081
